data_2001385
loop_
_publ_author_name
'Lemke, M.'
'Knoch, F.'
'Kisch, H.'

_publ_contact_author
;
Prof. Dr. Horst Kisch
Institut f\"ur Anorganische Chemie der Universit\"at Erlangen-N\"urnberg
Egerlandstrasse 1
W-8520 Erlangen Germany
;
_publ_section_title
;
 Structure of the ion-pair charge-transfer complex
 (methylviologen)^2+^[Pd(mnt)~2~]^2{--^}
;
_journal_issue 9
_journal_name_full 'Acta Crystallographica Section C'
_journal_page_first 1630
_journal_page_last 1632
_journal_paper_doi 10.1107/S0108270193003129
_journal_volume 49
_journal_year 1993
_chemical_formula_sum 'C20 H14 N6 Pd S4'
_chemical_formula_weight 573.03
_chemical_name_common
;
(Methyl viologen) bis(cis-1,2-dicyanoethene-1,2-dithiolato)palladate(II)
;
_chemical_name_systematic
;
(N,N'-dimethyl-4,4'-bipyridinium)bis(cis-1,2-dicyan0ethene-1,2-di
thiolato)palladate(II)
;
_space_group_IT_number 2
_symmetry_cell_setting triclinic
_symmetry_space_group_name_Hall '-P 1'
_symmetry_space_group_name_H-M 'P -1'
_atom_type_scat_source 'Siemens SHELXTL-PLUS (VMS),(Sheldrick,(991)'
_cell_angle_alpha 96.58(2)
_cell_angle_beta 98.18(3)
_cell_angle_gamma 87.80(2)
_cell_formula_units_Z 1
_cell_length_a 7.659(2)
_cell_length_b 11.158(2)
_cell_length_c 6.559(2)
_cell_measurement_reflns_used 18
_cell_measurement_temperature 293
_cell_measurement_theta_max 20.41
_cell_measurement_theta_min 17.36
_cell_volume 551.0(2)
_computing_cell_refinement
;
Siemens P3/V Data Collection System
;
_computing_data_collection
;
Siemens P3/V Data Collection System
;
_computing_data_reduction
;
Siemens SHELXTL-PLUS (VMS) XDISK
;
_computing_molecular_graphics
;
Siemens SHELXTL-PLUS (VMS) XP
;
_computing_publication_material
;
Siemens SHELXTL-PLUS (VMS) XPUB
;
_computing_structure_refinement
;
Siemens SHELXTL-PLUS (VMS) XLS
;
_computing_structure_solution
;
Siemens SHELXTL-PLUS (VMS) XS
;
_diffrn_measurement_device 'Siemens P4'
_diffrn_measurement_method \w
_diffrn_radiation_monochromator 'highly oriented graphite crystal'
_diffrn_radiation_source xray-tube
_diffrn_radiation_type MoK\a
_diffrn_radiation_wavelength .71073
_diffrn_reflns_av_R_equivalents 0.0698
_diffrn_reflns_limit_h_max 9
_diffrn_reflns_limit_h_min -9
_diffrn_reflns_limit_k_max 0
_diffrn_reflns_limit_k_min -14
_diffrn_reflns_limit_l_max 8
_diffrn_reflns_limit_l_min -8
_diffrn_reflns_number 3796
_diffrn_reflns_theta_max 27
_diffrn_standards_decay_% 'within statistical fluctuation'
_diffrn_standards_interval_count 100
_diffrn_standards_number 3
_exptl_absorpt_coefficient_mu 1.242
_exptl_crystal_colour black
_exptl_crystal_density_diffrn 1.73
_exptl_crystal_description rhombohedral
_exptl_crystal_size_max 0.3
_exptl_crystal_size_mid 0.2
_exptl_crystal_size_min 0.1
_refine_diff_density_max 0.30
_refine_diff_density_min -0.40
_refine_ls_extinction_method none
_refine_ls_goodness_of_fit_obs 1.77
_refine_ls_hydrogen_treatment
;
Not refined (riding model calculation)
;
_refine_ls_number_parameters 143
_refine_ls_number_reflns 2102
_refine_ls_R_factor_obs 0.0253
_refine_ls_shift/esd_max 0.001
_refine_ls_structure_factor_coef F
_refine_ls_weighting_details w=1/[\s^2^(F~o~)]
_refine_ls_weighting_scheme calc
_refine_ls_wR_factor_obs 0.0294
_reflns_number_observed 2102
_reflns_number_total 2417
_reflns_observed_criterion 'F > 4.0\s(F)'
_cod_data_source_file sh1047.cif
_cod_data_source_block sh1047_structure_1_of_1
_cod_depositor_comments
;
The following automatic conversions were performed:

'_refine_ls_weighting_scheme' value '
calc w=1/[\s^2^(F~o~)]' was changed to 'calc'. New tag
'_refine_ls_weighting_details' was created. The value of the new tag
was set to 'w=1/[\s^2^(F~o~)]'.

Automatic conversion script
Id: cif_fix_values 3143 2015-03-26 13:38:13Z robertas 
;
_cod_original_cell_volume 551.0(3)
_cod_original_formula_sum 'C20 H14 N6 Pd1 S4'
_cod_database_code 2001385

loop_
_symmetry_equiv_pos_as_xyz
+x,+y,+z
-x,-y,-z

loop_
_atom_site_aniso_label
_atom_site_aniso_U_11
_atom_site_aniso_U_22
_atom_site_aniso_U_33
_atom_site_aniso_U_12
_atom_site_aniso_U_13
_atom_site_aniso_U_23
_atom_site_aniso_type_symbol
Pd1 .0357(2) .0249(2) .0329(3) -.0055(2) .0036(2) .0034(2) PD
S1 .0572(6) .0322(5) .0345(6) -.0133(4) -.0028(5) .0077(4) S
S2 .0582(6) .0314(5) .0351(6) -.0120(4) -.0025(5) .0074(4) S
C1 .039(2) .028(2) .036(2) -.0050(10) .004(2) .0020(10) C
C2 .042(2) .028(2) .038(2) -.0070(10) .008(2) .0020(10) C
C3 .051(2) .030(2) .039(2) -.005(2) .005(2) .006(2) C
C4 .058(2) .034(2) .039(2) -.010(2) .002(2) .005(2) C
N1 .071(2) .046(2) .048(2) -.015(2) -.007(2) .003(2) N
N2 .102(3) .041(2) .069(3) -.027(2) .000(2) .013(2) N
C15 .060(2) .041(2) .049(3) -.001(2) .000(2) .007(2) C
C14 .058(2) .034(2) .047(3) -.002(2) -.003(2) .013(2) C
C13 .033(2) .028(2) .044(2) .0000(10) .006(2) .009(2) C
C12 .061(2) .037(2) .045(2) -.006(2) .002(2) .014(2) C
C11 .064(3) .033(2) .061(3) -.007(2) .009(2) .012(2) C
N10 .044(2) .035(2) .053(2) -.0040(10) .012(2) .0000(10) N
C5 .071(3) .041(2) .076(3) -.014(2) .012(3) -.012(2) C

loop_
_atom_site_label
_atom_site_fract_x
_atom_site_fract_y
_atom_site_fract_z
_atom_site_U_iso_or_equiv
_atom_site_thermal_displace_type
_atom_site_calc_flag
_atom_site_calc_attached_atom
_atom_site_type_symbol
Pd1 .00000 .00000 .00000 .0311(2) Uani ? ? PD
S1 .13190(10) .07360(10) .3232(2) .0416(5) Uani ? ? S
S2 .03310(10) .18350(10) -.1178(2) .0418(5) Uani ? ? S
C1 .1865(4) .2179(3) .2859(6) .035(2) Uani ? ? C
C2 .1411(4) .2653(3) .1002(6) .036(2) Uani ? ? C
C3 .2897(5) .2846(3) .4571(6) .040(2) Uani ? ? C
C4 .1914(5) .3862(3) .0833(6) .044(2) Uani ? ? C
N1 .3778(5) .3346(3) .5941(5) .057(2) Uani ? ? N
N2 .2323(5) .4817(3) .0721(6) .071(2) Uani ? ? N
C15 .3027(5) -.1625(3) -.3632(6) .050(2) Uani ? ? C
C14 .3769(5) -.0587(3) -.2596(6) .047(2) Uani ? ? C
C13 .4589(4) -.0555(3) -.0567(6) .035(2) Uani ? ? C
C12 .4610(5) -.1619(3) .0359(6) .047(2) Uani ? ? C
C11 .3841(6) -.2639(3) -.0727(7) .052(2) Uani ? ? C
N10 .3084(4) -.2634(3) -.2704(5) .044(2) Uani ? ? N
C5 .2332(6) -.3746(3) -.3915(8) .064(3) Uani ? ? C
H15 .24780 -.15880 -.51140 .08000 Uiso calc C15 H
H14 .37430 .01330 -.33120 .08000 Uiso calc C14 H
H12 .50420 -.17550 .17360 .08000 Uiso calc C12 H
H11 .35920 -.34460 -.02710 .08000 Uiso calc C11 H
H5A .19470 -.41960 -.30370 .08000 Uiso calc C5 H
H5B .32170 -.42650 -.43100 .08000 Uiso calc C5 H
H5C .12890 -.36420 -.52020 .08000 Uiso calc C5 H

loop_
_geom_angle_atom_site_label_1
_geom_angle_atom_site_label_2
_geom_angle_atom_site_label_3
_geom_angle
_geom_angle_publ_flag
S1 Pd1 S2 90.00(10) yes
S1 Pd1 S1a 180.00(10) yes
S2 Pd1 S1a 90.00(10) yes
S1 Pd1 S2a 90.00(10) yes
S2 Pd1 S2a 180.00(10) yes
S1a Pd1 S2a 90.00(10) yes
Pd1 S1 C1 102.30(10) yes
Pd1 S2 C2 102.10(10) yes
S1 C1 C2 122.8(2) yes
S1 C1 C3 116.1(3) yes
C2 C1 C3 121.0(3) yes
S2 C2 C1 122.8(2) yes
S2 C2 C4 118.2(3) yes
C1 C2 C4 119.0(3) yes
C1 C3 N1 177.2(4) yes
C2 C4 N2 179.2(4) yes
C14 C15 N10 120.7(4) no
C15 C14 C13 121.1(4) no
C14 C13 C12 116.8(3) no
C14 C13 C13a 121.8(4) no
C12 C13 C13a 121.5(4) no
C13 C12 C11 120.4(4) no
C12 C11 N10 120.9(4) no
C15 N10 C11 120.2(3) no
C15 N10 C5 118.7(3) no
C11 N10 C5 121.1(3) no

loop_
_geom_bond_atom_site_label_1
_geom_bond_atom_site_label_2
_geom_bond_distance
_geom_bond_publ_flag
Pd1 S1 2.2900(10) yes
Pd1 S2 2.3040(10) yes
S1 C1 1.731(3) yes
S2 C2 1.727(3) yes
C1 C2 1.377(5) yes
C1 C3 1.429(5) yes
C2 C4 1.438(5) yes
C3 N1 1.147(5) yes
C4 N2 1.136(5) yes
C15 C14 1.373(5) no
C15 N10 1.336(5) no
C14 C13 1.386(5) no
C13 C12 1.393(5) no
C13 C13a 1.484(6) no
N10 C5 1.483(5) no
